data_4034594
loop_
_publ_author_name
'Filatov, Alexander S.'
'Wang, Siqi'
'Khoroshilova, Olesya V.'
'Lozovskiy, Stanislav V.'
'Larina, Anna G.'
'Boitsov, Vitali M.'
'Stepakov, Alexander V.'

_publ_section_title
;
 Stereo- and Regioselective 1,3-Dipolar Cycloaddition of the Stable
 Ninhydrin-Derived Azomethine Ylide to Cyclopropenes: Trapping of Unstable
 Cyclopropene Dipolarophiles.
;
_journal_issue 11
_journal_name_full 'The Journal of organic chemistry'
_journal_page_first 7017
_journal_page_last 7036
_journal_paper_doi 10.1021/acs.joc.9b00753
_journal_volume 84
_journal_year 2019
_chemical_formula_moiety 'C25 H23 N O4'
_chemical_formula_sum 'C25 H23 N O4'
_chemical_formula_weight 401.44
_space_group_crystal_system monoclinic
_space_group_IT_number 14
_space_group_name_Hall '-P 2ybc'
_space_group_name_H-M_alt 'P 1 21/c 1'
_atom_sites_solution_hydrogens geom
_atom_sites_solution_primary dual
_audit_creation_date 2018-05-14
_audit_creation_method
;
Olex2 1.2
(compiled 2018.04.26 svn.r3504 for OlexSys, GUI svn.r5492)
;
_cell_angle_alpha 90
_cell_angle_beta 99.360(3)
_cell_angle_gamma 90
_cell_formula_units_Z 4
_cell_length_a 12.9200(4)
_cell_length_b 10.2331(3)
_cell_length_c 15.3199(4)
_cell_measurement_reflns_used 13869
_cell_measurement_temperature 100(2)
_cell_measurement_theta_max 71.7860
_cell_measurement_theta_min 2.8460
_cell_volume 1998.50(10)
_computing_cell_refinement 'CrysAlisPro 1.171.39.35a (Rigaku OD, 2017)'
_computing_data_collection 'CrysAlisPro 1.171.39.35a (Rigaku OD, 2017)'
_computing_data_reduction 'CrysAlisPro 1.171.39.35a (Rigaku OD, 2017)'
_computing_molecular_graphics 'Olex2 (Dolomanov et al., 2009)'
_computing_publication_material 'Olex2 (Dolomanov et al., 2009)'
_computing_structure_refinement 'ShelXL (Sheldrick, 2015)'
_computing_structure_solution 'ShelXT (Sheldrick, 2015)'
_diffrn_ambient_temperature 100(2)
_diffrn_detector 'CCD plate'
_diffrn_detector_type HyPix3000
_diffrn_measured_fraction_theta_full 1.000
_diffrn_measured_fraction_theta_max 0.995
_diffrn_measurement_details
;
List of Runs (angles in degrees, time in seconds):

  # Type    Start    End  Width  t~exp~   \w     \q     \k     \f   Frames
--------------------------------------------------------------------------
  1  \w    -51.00 -18.00   0.50    0.20    --  -41.22 125.00 -14.00   66
  2  \w     11.00  37.00   0.50    0.20    --   41.22-125.00 -92.00   52
  3  \w     39.00  65.00   0.50    0.20    --   41.22-125.00 -92.00   52
  4  \w     15.00  86.00   0.50    0.20    --   41.22-145.00 100.00  142
  5  \w     76.00 154.00   0.50    0.22    --  101.00 125.00 -14.00  156
  6  \w     77.00 130.00   0.50    0.22    --  101.00-145.00 100.00  106
  7  \w     62.00 127.00   0.50    0.22    --  101.00 145.00 152.00  130
  8  \w     78.00 115.00   0.50    0.22    --  101.00-125.00 -92.00   74
  9  \w     -2.00  28.00   0.50    0.20    --  -41.22  21.00-150.00   60
 10  \w    -57.00  18.00   0.50    0.20    --  -41.22  54.00   0.00  150
 11  \w   -104.00 -32.00   0.50    0.20    --  -41.22 -43.00  60.00  144
 12  \w    -49.00  -7.00   0.50    0.20    --  -41.22  21.00-150.00   84
 13  \w    -56.00 -11.00   0.50    0.20    --  -41.22  54.00 -60.00   90
 14  \w   -100.00 -73.00   0.50    0.20    --  -41.22 145.00 152.00   54
 15  \w     27.00  57.00   0.50    0.20    --   41.22-104.00   0.00   60
 16  \w     71.00 104.00   0.50    0.20    --   41.22  43.00-150.00   66
 17  \w     25.00  50.00   0.50    0.20    --   41.22 -32.00-180.00   50
 18  \w    -12.00  20.00   0.50    0.20    --   41.22-104.00   0.00   64
 19  \w    -22.00   5.00   0.50    0.20    --   41.22 -32.00-180.00   54
 20  \w    -12.00  14.00   0.50    0.20    --   41.22 -32.00-120.00   52
 21  \w     49.00  80.00   0.50    0.20    --   41.22  32.00-180.00   62
 22  \w     30.00  55.00   0.50    0.20    --   41.22  43.00-150.00   50
 23  \w     72.00 114.00   0.50    0.22    --  101.00-111.00 -60.00   84
 24  \w     81.00 114.00   0.50    0.22    --  101.00 -17.00   0.00   66
 25  \w     35.00  61.00   0.50    0.22    --  101.00-111.00 -60.00   52
 26  \w    124.00 155.00   0.50    0.22    --  101.00  68.00 150.00   62
 27  \w     80.00 156.00   0.50    0.22    --  101.00 111.00 -30.00  152
 28  \w     81.00 156.00   0.50    0.22    --  101.00 111.00-150.00  150
 29  \w     89.00 114.00   0.50    0.22    --  101.00-111.00  60.00   50
 30  \w     35.00  61.00   0.50    0.22    --  101.00-111.00  60.00   52
 31  \w     91.00 128.00   0.50    0.22    --  101.00 -87.00  90.00   74
 32  \w     42.00 122.00   0.50    0.22    --  101.00 -68.00  90.00  160
 33  \w     90.00 134.00   0.50    0.22    --  101.00  17.00 -30.00   88
 34  \w     34.00  59.00   0.50    0.22    --  101.00 -17.00   0.00   50
 35  \w     43.00  69.00   0.50    0.22    --  101.00 -87.00  90.00   52
 36  \w     82.00 153.00   0.50    0.22    --  101.00  93.00 -60.00  142
 37  \w     72.00  98.00   0.50    0.22    --  101.00 -59.00 -60.00   52
 38  \w     61.00  86.00   0.50    0.22    --  101.00-111.00-120.00   50
 39  \w     40.00 105.00   0.50    0.22    --  101.00 -87.00  60.00  130
 40  \w     53.00 103.00   0.50    0.22    --  101.00 -33.00-150.00  100
 41  \w     38.00  88.00   0.50    0.20    --   41.22  77.00 -90.00  100
 42  \w    -56.00 -21.00   0.50    0.20    --  -41.22 -65.00-120.00   70
 43  \w    -84.00 -37.00   0.50    0.20    --  -41.22 -65.00 -30.00   94
 44  \w    -97.00 -69.00   0.50    0.20    --  -41.22 -65.00-120.00   56
 45  \w     33.00  60.00   0.50    0.20    --   41.22  32.00-180.00   54
 46  \w     23.00  49.00   0.50    0.20    --   41.22 -32.00 120.00   52
 47  \w     27.00  59.00   0.50    0.20    --   41.22 -65.00  60.00   64
 48  \w    -15.00  51.00   0.50    0.20    --   41.22 -43.00  30.00  132
 49  \w     41.00  91.00   0.50    0.22    --  101.00 -25.00-180.00  100
 50  \w     39.00 117.00   0.50    0.22    --  101.00 -50.00  60.00  156
 51  \w    107.00 142.00   0.50    0.22    --  101.00  93.00  30.00   70
 52  \w    121.00 157.00   0.50    0.22    --  101.00 111.00 120.00   72
 53  \w    123.00 148.00   0.50    0.22    --  101.00  33.00  60.00   50
 54  \w     89.00 115.00   0.50    0.22    --  101.00-111.00  60.00   52
 55  \w     98.00 123.00   0.50    0.22    --  101.00 -68.00 -60.00   50
 56  \w     39.00  89.00   0.50    0.22    --  101.00 -68.00 -60.00  100
 57  \w     85.00 110.00   0.50    0.22    --  101.00 -33.00 -90.00   50
 58  \w    120.00 155.00   0.50    0.22    --  101.00  50.00  30.00   70
 59  \w     86.00 117.00   0.50    0.22    --  101.00  50.00  30.00   62
 60  \w     39.00  84.00   0.50    0.22    --  101.00 -87.00-120.00   90
 61  \w     48.00 108.00   0.50    0.22    --  101.00 -93.00 -60.00  120
 62  \w     72.00 118.00   0.50    0.22    --  101.00 133.00-150.00   92
 63  \w     96.00 121.00   0.50    0.22    --  101.00  33.00 -30.00   50
 64  \w     88.00 114.00   0.50    0.22    --  101.00 111.00-180.00   52
 65  \w     93.00 133.00   0.50    0.22    --  101.00  25.00-180.00   80
 66  \w     74.00 115.00   0.50    0.22    --  101.00-111.00 150.00   82
 67  \w     36.00  72.00   0.50    0.22    --  101.00 -33.00 -90.00   72
 68  \w     38.00  82.00   0.50    0.22    --  101.00 -68.00-120.00   88
 69  \w     92.00 156.00   0.50    0.22    --  101.00  25.00 150.00  128
 70  \w     27.00  52.00   0.50    0.22    --  101.00  -8.00  -8.00   50
 71  \w    -50.00 -24.00   0.50    0.20    --  -41.22  54.00-150.00   52
 72  \w    -58.00  -6.00   0.50    0.20    --  -41.22  54.00-120.00  104
 73  \w     38.00  65.00   0.50    0.22    --  101.00 -33.00   0.00   54
 74  \w     84.00 134.00   0.50    0.22    --  101.00  59.00  90.00  100
 75  \w     38.00  74.00   0.50    0.22    --  101.00-133.00-120.00   72
 76  \w     98.00 147.00   0.50    0.22    --  101.00  59.00 120.00   98
 77  \w    101.00 127.00   0.50    0.22    --  101.00  33.00  30.00   52
;
_diffrn_measurement_device 'four-circle diffractometer'
_diffrn_measurement_device_type 'SuperNova, Single source at offset/far, HyPix3000'
_diffrn_measurement_method '\w scans'
_diffrn_orient_matrix_type 'CrysAlisPro convention (1999,Acta A55,543-557)'
_diffrn_orient_matrix_UB_11 0.0969070000
_diffrn_orient_matrix_UB_12 0.0885426000
_diffrn_orient_matrix_UB_13 0.0025098000
_diffrn_orient_matrix_UB_21 0.0715612000
_diffrn_orient_matrix_UB_22 -0.1213512000
_diffrn_orient_matrix_UB_23 0.0106082000
_diffrn_orient_matrix_UB_31 -0.0098826000
_diffrn_orient_matrix_UB_32 -0.0105170000
_diffrn_orient_matrix_UB_33 -0.1012863000
_diffrn_radiation_monochromator mirror
_diffrn_radiation_probe x-ray
_diffrn_radiation_type CuK\a
_diffrn_radiation_wavelength 1.54184
_diffrn_reflns_av_R_equivalents 0.0438
_diffrn_reflns_av_unetI/netI 0.0235
_diffrn_reflns_Laue_measured_fraction_full 1.000
_diffrn_reflns_Laue_measured_fraction_max 0.995
_diffrn_reflns_limit_h_max 15
_diffrn_reflns_limit_h_min -15
_diffrn_reflns_limit_k_max 12
_diffrn_reflns_limit_k_min -12
_diffrn_reflns_limit_l_max 13
_diffrn_reflns_limit_l_min -18
_diffrn_reflns_number 24262
_diffrn_reflns_point_group_measured_fraction_full 1.000
_diffrn_reflns_point_group_measured_fraction_max 0.995
_diffrn_reflns_theta_full 67.684
_diffrn_reflns_theta_max 71.935
_diffrn_reflns_theta_min 3.467
_diffrn_source 'micro-focus sealed X-ray tube'
_diffrn_source_type 'SuperNova (Cu) X-ray Source'
_exptl_absorpt_coefficient_mu 0.731
_exptl_absorpt_correction_T_max 1.00000
_exptl_absorpt_correction_T_min 0.67848
_exptl_absorpt_correction_type multi-scan
_exptl_absorpt_process_details
;
CrysAlisPro 1.171.39.35a (Rigaku Oxford Diffraction, 2017)
Empirical absorption correction using spherical harmonics,
 implemented in SCALE3 ABSPACK scaling algorithm.
;
_exptl_crystal_colour 'clear yellow'
_exptl_crystal_colour_lustre clear
_exptl_crystal_colour_primary yellow
_exptl_crystal_density_diffrn 1.334
_exptl_crystal_description prism
_exptl_crystal_F_000 848
_exptl_crystal_size_max 0.32
_exptl_crystal_size_mid 0.15
_exptl_crystal_size_min 0.15
_refine_diff_density_max 0.551
_refine_diff_density_min -0.242
_refine_diff_density_rms 0.051
_refine_ls_extinction_method none
_refine_ls_goodness_of_fit_ref 1.053
_refine_ls_hydrogen_treatment constr
_refine_ls_matrix_type full
_refine_ls_number_parameters 274
_refine_ls_number_reflns 3915
_refine_ls_number_restraints 0
_refine_ls_restrained_S_all 1.053
_refine_ls_R_factor_all 0.0464
_refine_ls_R_factor_gt 0.0435
_refine_ls_shift/su_max 0.000
_refine_ls_shift/su_mean 0.000
_refine_ls_structure_factor_coef Fsqd
_refine_ls_weighting_details 'w=1/[\s^2^(Fo^2^)+(0.0487P)^2^+1.3526P] where P=(Fo^2^+2Fc^2^)/3'
_refine_ls_weighting_scheme calc
_refine_ls_wR_factor_gt 0.1081
_refine_ls_wR_factor_ref 0.1101
_reflns_Friedel_coverage 0.000
_reflns_number_gt 3585
_reflns_number_total 3915
_reflns_threshold_expression 'I > 2\s(I)'
_cod_data_source_file jo9b00753_si_004.cif
_cod_data_source_block step-72
_cod_original_cell_volume 1998.50(11)
_cod_database_code 4034594
_shelx_shelxl_version_number 2014/7
_chemical_oxdiff_formula 'C25 H23 N O4'
_shelx_space_group_comment
;
The symmetry employed for this shelxl refinement is uniquely defined
by the following loop, which should always be used as a source of
symmetry information in preference to the above space-group names.
They are only intended as comments.
;
_shelx_estimated_absorpt_t_max 0.898
_shelx_estimated_absorpt_t_min 0.800
_reflns_odcompleteness_completeness 99.76
_reflns_odcompleteness_iscentric 1
_reflns_odcompleteness_theta 71.55
_olex2_refinement_description
;
1. Fixed Uiso
 At 1.2 times of:
  All C(H) groups, All C(H,H) groups
 At 1.5 times of:
  All C(H,H,H) groups, All O(H) groups
2.a Ternary CH refined with riding coordinates:
 C6(H6), C4(H4)
2.b Secondary CH2 refined with riding coordinates:
 C9(H9A,H9B), C8(H8A,H8B), C7(H7A,H7B)
2.c Aromatic/amide H refined with riding coordinates:
 C15(H15), C21(H21), C12(H12), C25(H25), C22(H22), C13(H13), C14(H14), C24(H24)
2.d Idealised Me refined as rotating group:
 C30(H30A,H30B,H30C), C26(H26A,H26B,H26C)
2.e Idealised tetrahedral OH refined as rotating group:
 O28(H28)
;
_olex2_submission_special_instructions 'No special instructions were received'
_oxdiff_exptl_absorpt_empirical_details
;
Empirical correction (ABSPACK) includes:
- Absorption correction using spherical harmonics
- Frame scaling
;
_oxdiff_exptl_absorpt_empirical_full_max 1.433
_oxdiff_exptl_absorpt_empirical_full_min 0.610

loop_
_space_group_symop_operation_xyz
'x, y, z'
'-x, y+1/2, -z+1/2'
'-x, -y, -z'
'x, -y-1/2, z-1/2'

loop_
_atom_site_label
_atom_site_type_symbol
_atom_site_fract_x
_atom_site_fract_y
_atom_site_fract_z
_atom_site_U_iso_or_equiv
_atom_site_adp_type
_atom_site_occupancy
_atom_site_site_symmetry_order
_atom_site_calc_flag
_atom_site_refinement_flags_posn
O29 O 0.16029(8) 0.91407(10) 0.14591(7) 0.0208(2) Uani 1 1 d .
O28 O 0.06826(9) 0.72770(10) 0.12213(6) 0.0227(2) Uani 1 1 d .
H28 H 0.0777 0.7400 0.0698 0.034 Uiso 1 1 calc GR
O18 O 0.28191(9) 0.80168(11) 0.54360(7) 0.0237(2) Uani 1 1 d .
O19 O 0.10512(9) 0.51044(10) 0.32735(7) 0.0250(3) Uani 1 1 d .
N1 N 0.06929(9) 0.75094(11) 0.44513(8) 0.0164(3) Uani 1 1 d .
C6 C 0.04340(11) 0.88545(13) 0.40826(9) 0.0168(3) Uani 1 1 d .
H6 H 0.0619 0.9512 0.4565 0.020 Uiso 1 1 calc R
C5 C 0.11206(11) 0.90795(13) 0.33766(9) 0.0161(3) Uani 1 1 d .
C27 C 0.11356(11) 0.82426(14) 0.17341(9) 0.0171(3) Uani 1 1 d .
C3 C 0.19069(11) 0.79802(14) 0.34364(9) 0.0162(3) Uani 1 1 d .
C4 C 0.09789(11) 0.80281(14) 0.26691(9) 0.0162(3) Uani 1 1 d .
H4 H 0.0409 0.7389 0.2730 0.019 Uiso 1 1 calc R
C17 C 0.16709(12) 0.55973(14) 0.38652(9) 0.0192(3) Uani 1 1 d .
C11 C 0.30829(12) 0.57600(15) 0.50516(9) 0.0208(3) Uani 1 1 d .
C20 C 0.30151(11) 0.81585(15) 0.32851(9) 0.0197(3) Uani 1 1 d .
C10 C 0.25799(11) 0.70688(15) 0.49726(9) 0.0187(3) Uani 1 1 d .
C30 C 0.13843(12) 1.04800(14) 0.31943(10) 0.0199(3) Uani 1 1 d .
H30A H 0.0739 1.0956 0.2966 0.030 Uiso 1 1 calc GR
H30B H 0.1857 1.0502 0.2755 0.030 Uiso 1 1 calc GR
H30C H 0.1728 1.0891 0.3743 0.030 Uiso 1 1 calc GR
C16 C 0.25675(12) 0.49284(15) 0.44022(10) 0.0206(3) Uani 1 1 d .
C9 C -0.02793(11) 0.66974(15) 0.42959(10) 0.0212(3) Uani 1 1 d .
H9A H -0.0282 0.6042 0.4771 0.025 Uiso 1 1 calc R
H9B H -0.0357 0.6244 0.3718 0.025 Uiso 1 1 calc R
C2 C 0.16720(11) 0.70393(14) 0.41742(9) 0.0169(3) Uani 1 1 d .
C8 C -0.11370(12) 0.77134(15) 0.43084(10) 0.0222(3) Uani 1 1 d .
H8A H -0.1191 0.7977 0.4921 0.027 Uiso 1 1 calc R
H8B H -0.1826 0.7381 0.4015 0.027 Uiso 1 1 calc R
C7 C -0.07616(11) 0.88529(15) 0.37881(9) 0.0202(3) Uani 1 1 d .
H7A H -0.1074 0.9689 0.3940 0.024 Uiso 1 1 calc R
H7B H -0.0945 0.8706 0.3143 0.024 Uiso 1 1 calc R
C15 C 0.28924(13) 0.36380(16) 0.43242(11) 0.0263(3) Uani 1 1 d .
H15 H 0.2539 0.3076 0.3879 0.032 Uiso 1 1 calc R
C21 C 0.36691(12) 0.90795(16) 0.37747(10) 0.0252(3) Uani 1 1 d .
H21 H 0.3407 0.9588 0.4209 0.030 Uiso 1 1 calc R
C12 C 0.39324(13) 0.53175(18) 0.56541(11) 0.0281(4) Uani 1 1 d .
H12 H 0.4280 0.5874 0.6105 0.034 Uiso 1 1 calc R
C25 C 0.34271(13) 0.74152(17) 0.26594(10) 0.0260(3) Uani 1 1 d .
H25 H 0.3003 0.6777 0.2321 0.031 Uiso 1 1 calc R
C22 C 0.46985(13) 0.92631(19) 0.36350(12) 0.0328(4) Uani 1 1 d .
H22 H 0.5126 0.9897 0.3975 0.039 Uiso 1 1 calc R
C13 C 0.42564(14) 0.40335(19) 0.55750(12) 0.0341(4) Uani 1 1 d .
H13 H 0.4838 0.3711 0.5977 0.041 Uiso 1 1 calc R
C14 C 0.37456(14) 0.32077(17) 0.49176(12) 0.0328(4) Uani 1 1 d .
H14 H 0.3988 0.2337 0.4877 0.039 Uiso 1 1 calc R
C23 C 0.51079(13) 0.8540(2) 0.30110(11) 0.0347(4) Uani 1 1 d .
C24 C 0.44650(14) 0.76072(19) 0.25289(11) 0.0341(4) Uani 1 1 d .
H24 H 0.4737 0.7091 0.2103 0.041 Uiso 1 1 calc R
C26 C 0.62252(15) 0.8749(3) 0.28552(15) 0.0484(5) Uani 1 1 d .
H26A H 0.6222 0.9291 0.2327 0.073 Uiso 1 1 calc GR
H26B H 0.6548 0.7902 0.2768 0.073 Uiso 1 1 calc GR
H26C H 0.6628 0.9189 0.3369 0.073 Uiso 1 1 calc GR

loop_
_atom_site_aniso_label
_atom_site_aniso_U_11
_atom_site_aniso_U_22
_atom_site_aniso_U_33
_atom_site_aniso_U_23
_atom_site_aniso_U_13
_atom_site_aniso_U_12
O29 0.0278(5) 0.0192(5) 0.0168(5) 0.0015(4) 0.0078(4) -0.0003(4)
O28 0.0344(6) 0.0244(5) 0.0104(5) -0.0023(4) 0.0064(4) -0.0064(4)
O18 0.0300(6) 0.0256(6) 0.0155(5) -0.0023(4) 0.0037(4) -0.0047(4)
O19 0.0340(6) 0.0203(5) 0.0196(5) -0.0042(4) 0.0009(4) -0.0006(4)
N1 0.0209(6) 0.0156(6) 0.0134(5) 0.0011(4) 0.0045(4) -0.0004(5)
C6 0.0236(7) 0.0147(7) 0.0128(6) 0.0004(5) 0.0048(5) 0.0006(5)
C5 0.0207(7) 0.0164(7) 0.0114(6) -0.0003(5) 0.0031(5) 0.0007(5)
C27 0.0201(7) 0.0171(7) 0.0142(7) 0.0000(5) 0.0032(5) 0.0033(5)
C3 0.0218(7) 0.0157(7) 0.0115(6) 0.0006(5) 0.0037(5) 0.0007(5)
C4 0.0207(7) 0.0164(7) 0.0118(6) -0.0002(5) 0.0035(5) 0.0001(5)
C17 0.0264(7) 0.0183(7) 0.0139(7) 0.0014(5) 0.0063(6) -0.0001(6)
C11 0.0234(7) 0.0256(8) 0.0147(7) 0.0041(6) 0.0073(6) 0.0019(6)
C20 0.0220(7) 0.0231(7) 0.0148(7) 0.0066(6) 0.0051(5) 0.0038(6)
C10 0.0222(7) 0.0225(7) 0.0122(6) 0.0026(5) 0.0049(5) -0.0021(6)
C30 0.0269(7) 0.0157(7) 0.0180(7) 0.0003(5) 0.0064(6) 0.0003(6)
C16 0.0250(7) 0.0212(7) 0.0172(7) 0.0044(6) 0.0081(6) 0.0012(6)
C9 0.0242(7) 0.0196(7) 0.0205(7) 0.0013(6) 0.0055(6) -0.0043(6)
C2 0.0223(7) 0.0164(7) 0.0123(6) 0.0000(5) 0.0039(5) -0.0003(5)
C8 0.0224(7) 0.0259(8) 0.0191(7) 0.0022(6) 0.0060(6) -0.0016(6)
C7 0.0224(7) 0.0224(7) 0.0166(7) 0.0017(6) 0.0056(5) 0.0017(6)
C15 0.0312(8) 0.0208(8) 0.0292(8) 0.0049(6) 0.0116(7) 0.0032(6)
C21 0.0250(8) 0.0293(8) 0.0212(7) 0.0055(6) 0.0034(6) -0.0019(6)
C12 0.0266(8) 0.0389(9) 0.0190(7) 0.0058(7) 0.0042(6) 0.0046(7)
C25 0.0296(8) 0.0307(8) 0.0184(7) 0.0040(6) 0.0062(6) 0.0097(7)
C22 0.0259(8) 0.0422(10) 0.0290(9) 0.0132(8) 0.0003(7) -0.0040(7)
C13 0.0303(9) 0.0412(10) 0.0314(9) 0.0152(8) 0.0065(7) 0.0119(8)
C14 0.0353(9) 0.0273(9) 0.0384(10) 0.0108(7) 0.0135(7) 0.0106(7)
C23 0.0255(8) 0.0502(11) 0.0285(9) 0.0185(8) 0.0045(7) 0.0064(8)
C24 0.0347(9) 0.0460(11) 0.0245(8) 0.0112(8) 0.0132(7) 0.0173(8)
C26 0.0283(9) 0.0721(15) 0.0466(12) 0.0175(11) 0.0111(8) 0.0044(9)

loop_
_atom_type_symbol
_atom_type_description
_atom_type_scat_dispersion_real
_atom_type_scat_dispersion_imag
_atom_type_scat_source
C C 0.0181 0.0091 'International Tables Vol C Tables 4.2.6.8 and 6.1.1.4'
H H 0.0000 0.0000 'International Tables Vol C Tables 4.2.6.8 and 6.1.1.4'
N N 0.0311 0.0180 'International Tables Vol C Tables 4.2.6.8 and 6.1.1.4'
O O 0.0492 0.0322 'International Tables Vol C Tables 4.2.6.8 and 6.1.1.4'

loop_
_geom_angle_atom_site_label_1
_geom_angle_atom_site_label_2
_geom_angle_atom_site_label_3
_geom_angle
C27 O28 H28 109.5
C9 N1 C6 108.63(11)
C2 N1 C6 109.76(10)
C2 N1 C9 120.67(11)
N1 C6 H6 109.0
N1 C6 C5 106.57(11)
N1 C6 C7 105.10(11)
C5 C6 H6 109.0
C5 C6 C7 117.71(12)
C7 C6 H6 109.0
C3 C5 C6 107.96(11)
C3 C5 C4 61.07(9)
C3 C5 C30 123.31(12)
C4 C5 C6 112.55(12)
C30 C5 C6 116.72(12)
C30 C5 C4 123.08(12)
O29 C27 O28 123.46(13)
O29 C27 C4 126.66(13)
O28 C27 C4 109.88(12)
C5 C3 C4 59.74(9)
C5 C3 C2 107.30(11)
C4 C3 C2 110.86(11)
C20 C3 C5 123.43(12)
C20 C3 C4 121.60(12)
C20 C3 C2 119.55(12)
C5 C4 C3 59.19(9)
C5 C4 H4 113.7
C27 C4 C5 124.12(12)
C27 C4 C3 121.80(12)
C27 C4 H4 113.7
C3 C4 H4 113.7
O19 C17 C16 125.78(14)
O19 C17 C2 126.16(13)
C16 C17 C2 108.04(12)
C16 C11 C10 109.91(13)
C12 C11 C10 129.48(15)
C12 C11 C16 120.61(15)
C21 C20 C3 120.53(13)
C25 C20 C3 121.39(14)
C25 C20 C21 118.09(14)
O18 C10 C11 127.41(14)
O18 C10 C2 124.43(13)
C11 C10 C2 108.15(12)
C5 C30 H30A 109.5
C5 C30 H30B 109.5
C5 C30 H30C 109.5
H30A C30 H30B 109.5
H30A C30 H30C 109.5
H30B C30 H30C 109.5
C11 C16 C17 110.82(13)
C11 C16 C15 121.54(14)
C15 C16 C17 127.63(14)
N1 C9 H9A 111.3
N1 C9 H9B 111.3
N1 C9 C8 102.31(12)
H9A C9 H9B 109.2
C8 C9 H9A 111.3
C8 C9 H9B 111.3
N1 C2 C3 106.56(11)
N1 C2 C17 116.05(12)
N1 C2 C10 109.87(11)
C17 C2 C3 111.03(11)
C17 C2 C10 102.85(11)
C10 C2 C3 110.48(11)
C9 C8 H8A 111.2
C9 C8 H8B 111.2
C9 C8 C7 102.72(12)
H8A C8 H8B 109.1
C7 C8 H8A 111.2
C7 C8 H8B 111.2
C6 C7 H7A 111.0
C6 C7 H7B 111.0
C8 C7 C6 103.64(11)
C8 C7 H7A 111.0
C8 C7 H7B 111.0
H7A C7 H7B 109.0
C16 C15 H15 121.2
C14 C15 C16 117.63(16)
C14 C15 H15 121.2
C20 C21 H21 119.5
C22 C21 C20 121.10(16)
C22 C21 H21 119.5
C11 C12 H12 121.1
C11 C12 C13 117.81(16)
C13 C12 H12 121.1
C20 C25 H25 119.9
C20 C25 C24 120.16(16)
C24 C25 H25 119.9
C21 C22 H22 119.4
C23 C22 C21 121.11(17)
C23 C22 H22 119.4
C12 C13 H13 119.3
C12 C13 C14 121.42(16)
C14 C13 H13 119.3
C15 C14 C13 120.99(16)
C15 C14 H14 119.5
C13 C14 H14 119.5
C22 C23 C24 118.11(16)
C22 C23 C26 120.99(19)
C24 C23 C26 120.90(18)
C25 C24 H24 119.3
C23 C24 C25 121.44(16)
C23 C24 H24 119.3
C23 C26 H26A 109.5
C23 C26 H26B 109.5
C23 C26 H26C 109.5
H26A C26 H26B 109.5
H26A C26 H26C 109.5
H26B C26 H26C 109.5

loop_
_geom_bond_atom_site_label_1
_geom_bond_atom_site_label_2
_geom_bond_distance
O29 C27 1.2122(18)
O28 H28 0.8400
O28 C27 1.3365(18)
O18 C10 1.2121(18)
O19 C17 1.2170(18)
N1 C6 1.5047(18)
N1 C9 1.4925(18)
N1 C2 1.4788(18)
C6 H6 1.0000
C6 C5 1.5237(19)
C6 C7 1.537(2)
C5 C3 1.5085(19)
C5 C4 1.5171(19)
C5 C30 1.5096(19)
C27 C4 1.4950(19)
C3 C4 1.5373(19)
C3 C20 1.4983(19)
C3 C2 1.5520(19)
C4 H4 1.0000
C17 C16 1.476(2)
C17 C2 1.5496(19)
C11 C10 1.485(2)
C11 C16 1.394(2)
C11 C12 1.390(2)
C20 C21 1.399(2)
C20 C25 1.395(2)
C10 C2 1.5512(19)
C30 H30A 0.9800
C30 H30B 0.9800
C30 H30C 0.9800
C16 C15 1.397(2)
C9 H9A 0.9900
C9 H9B 0.9900
C9 C8 1.522(2)
C8 H8A 0.9900
C8 H8B 0.9900
C8 C7 1.535(2)
C7 H7A 0.9900
C7 H7B 0.9900
C15 H15 0.9500
C15 C14 1.382(2)
C21 H21 0.9500
C21 C22 1.394(2)
C12 H12 0.9500
C12 C13 1.390(3)
C25 H25 0.9500
C25 C24 1.401(2)
C22 H22 0.9500
C22 C23 1.381(3)
C13 H13 0.9500
C13 C14 1.396(3)
C14 H14 0.9500
C23 C24 1.395(3)
C23 C26 1.516(2)
C24 H24 0.9500
C26 H26A 0.9800
C26 H26B 0.9800
C26 H26C 0.9800
